data_1545950
loop_
_publ_author_name
'Chan, Chieh-Kai'
'Tsai, Yu-Lin'
'Chang, Meng-Yang'

_publ_section_title
;
 CuI Mediated One-Pot Cycloacetalization/Ketalization of o-Carbonyl
 Allylbenzenes: Synthesis of Benzobicyclo[3.2.1]octane Core.
;
_journal_issue 7
_journal_name_full 'Organic letters'
_journal_page_first 1870
_journal_page_last 1873
_journal_paper_doi 10.1021/acs.orglett.7b00630
_journal_volume 19
_journal_year 2017
_chemical_formula_sum 'C18 H18 O4'
_chemical_formula_weight 298.32
_space_group_crystal_system triclinic
_space_group_IT_number 2
_space_group_name_Hall '-P 1'
_space_group_name_H-M_alt 'P -1'
_symmetry_space_group_name_Hall '-P 1'
_symmetry_space_group_name_H-M 'P -1'
_atom_sites_solution_hydrogens geom
_audit_creation_method SHELXL-2014/6
_cell_angle_alpha 96.0720(10)
_cell_angle_beta 105.8490(10)
_cell_angle_gamma 94.8470(10)
_cell_formula_units_Z 8
_cell_length_a 12.6329(3)
_cell_length_b 15.5564(4)
_cell_length_c 16.0916(4)
_cell_measurement_reflns_used 8370
_cell_measurement_temperature 296(2)
_cell_measurement_theta_max 22.3594
_cell_measurement_theta_min 2.2696
_cell_volume 3003.75(13)
_computing_cell_refinement 'SAINT V8.34A (Bruker AXS Inc., 2013)'
_computing_data_collection 'Bruker APEX2'
_computing_data_reduction 'SAINT V8.34A (Bruker AXS Inc., 2013)'
_computing_molecular_graphics 'Bruker SHELXTL'
_computing_publication_material 'Bruker SHELXTL'
_computing_structure_refinement 'SHELXL-2014/6 (Sheldrick, 2014)'
_diffrn_ambient_temperature 296(2)
_diffrn_detector_area_resol_mean 8.3333
_diffrn_measured_fraction_theta_full 0.998
_diffrn_measured_fraction_theta_max 0.996
_diffrn_measurement_device_type 'Bruker APEX-II CCD'
_diffrn_measurement_method '\f and \w scans'
_diffrn_radiation_type MoK\a
_diffrn_radiation_wavelength 0.71073
_diffrn_reflns_av_R_equivalents 0.0346
_diffrn_reflns_av_unetI/netI 0.0383
_diffrn_reflns_Laue_measured_fraction_full 0.998
_diffrn_reflns_Laue_measured_fraction_max 0.996
_diffrn_reflns_limit_h_max 15
_diffrn_reflns_limit_h_min -15
_diffrn_reflns_limit_k_max 19
_diffrn_reflns_limit_k_min -19
_diffrn_reflns_limit_l_max 19
_diffrn_reflns_limit_l_min -20
_diffrn_reflns_number 46749
_diffrn_reflns_point_group_measured_fraction_full 0.998
_diffrn_reflns_point_group_measured_fraction_max 0.996
_diffrn_reflns_theta_full 25.242
_diffrn_reflns_theta_max 26.411
_diffrn_reflns_theta_min 1.326
_exptl_absorpt_coefficient_mu 0.093
_exptl_absorpt_correction_T_max 0.9485
_exptl_absorpt_correction_T_min 0.9173
_exptl_absorpt_correction_type multi-scan
_exptl_absorpt_process_details 'SADABS V2014/4 (Bruker AXS Inc.)'
_exptl_crystal_colour Colorless
_exptl_crystal_density_diffrn 1.319
_exptl_crystal_density_meas ?
_exptl_crystal_density_method 'not measured'
_exptl_crystal_description Lump
_exptl_crystal_F_000 1264
_exptl_crystal_size_max 0.17
_exptl_crystal_size_mid 0.15
_exptl_crystal_size_min 0.15
_refine_diff_density_max 0.201
_refine_diff_density_min -0.267
_refine_diff_density_rms 0.058
_refine_ls_extinction_method none
_refine_ls_goodness_of_fit_ref 1.054
_refine_ls_hydrogen_treatment constr
_refine_ls_matrix_type full
_refine_ls_number_parameters 801
_refine_ls_number_reflns 12275
_refine_ls_number_restraints 0
_refine_ls_restrained_S_all 1.054
_refine_ls_R_factor_all 0.0753
_refine_ls_R_factor_gt 0.0454
_refine_ls_shift/su_max 0.001
_refine_ls_shift/su_mean 0.000
_refine_ls_structure_factor_coef Fsqd
_refine_ls_weighting_details 'w=1/[\s^2^(Fo^2^)+(0.0927P)^2^+0.0770P] where P=(Fo^2^+2Fc^2^)/3'
_refine_ls_weighting_scheme calc
_refine_ls_wR_factor_gt 0.1289
_refine_ls_wR_factor_ref 0.1655
_reflns_Friedel_coverage 0.000
_reflns_number_gt 8271
_reflns_number_total 12275
_reflns_threshold_expression 'I > 2\s(I)'
_cod_data_source_file ol7b00630_si_001.cif
_cod_data_source_block 161003_0m
_cod_depositor_comments
;
The following automatic conversions were performed:

'_exptl_crystal_density_meas' value 'not measured' was changed to '?'
- the value is perceived as not measured.

Automatic conversion script
Id: cif_fix_values 4973 2017-02-22 13:04:09Z antanas 

2019-02-18
Z value and formula fixed to values more according to usual
chemical conventions.                 miguel
;
_cod_original_formula_sum 'C72 H72 O16'
_cod_original_formula_weight 1193.29
_cod_original_formula_units_Z 2
_cod_database_code 1545950
_shelx_space_group_comment
;
The symmetry employed for this shelxl refinement is uniquely defined
by the following loop, which should always be used as a source of
symmetry information in preference to the above space-group names.
They are only intended as comments.
;
_shelxl_version_number 2014/6

loop_
_space_group_symop_operation_xyz
'x, y, z'
'-x, -y, -z'

loop_
_atom_site_label
_atom_site_type_symbol
_atom_site_fract_x
_atom_site_fract_y
_atom_site_fract_z
_atom_site_U_iso_or_equiv
_atom_site_adp_type
_atom_site_occupancy
_atom_site_site_symmetry_order
_atom_site_calc_flag
_atom_site_refinement_flags_posn
_atom_site_refinement_flags_adp
O1 O 0.90495(11) 0.32095(9) 0.82761(8) 0.0503(4) Uani 1 1 d . .
O2 O 0.57106(11) 0.46920(11) 0.75975(9) 0.0595(4) Uani 1 1 d . .
O3 O 0.67806(13) 0.59739(10) 0.80809(8) 0.0572(4) Uani 1 1 d . .
O4 O 0.98615(12) 0.34098(9) 1.00260(9) 0.0550(4) Uani 1 1 d . .
O5 O -0.02727(11) 0.79299(9) 0.35808(8) 0.0496(3) Uani 1 1 d . .
O6 O 0.37645(12) 0.84732(10) 0.43651(9) 0.0562(4) Uani 1 1 d . .
O7 O 0.36895(11) 0.99172(9) 0.44777(8) 0.0522(4) Uani 1 1 d . .
O8 O -0.08893(11) 0.85226(10) 0.49996(9) 0.0558(4) Uani 1 1 d . .
O9 O 0.01909(11) 1.11112(10) 0.21113(8) 0.0538(4) Uani 1 1 d . .
O10 O -0.06826(11) 0.94934(11) 0.12824(10) 0.0625(4) Uani 1 1 d . .
O11 O 0.41898(11) 1.12850(9) 0.25081(9) 0.0491(3) Uani 1 1 d . .
O12 O 0.38994(12) 1.12879(9) 0.10704(9) 0.0536(4) Uani 1 1 d . .
O13 O 0.99990(11) 0.36638(9) 0.29944(8) 0.0516(4) Uani 1 1 d . .
O14 O 1.07916(11) 0.52876(9) 0.38383(9) 0.0511(4) Uani 1 1 d . .
O15 O 0.59737(11) 0.33853(9) 0.24364(9) 0.0535(4) Uani 1 1 d . .
O16 O 0.61285(11) 0.34529(9) 0.38648(9) 0.0516(4) Uani 1 1 d . .
C1 C 0.6308(2) 0.65111(17) 1.14386(15) 0.0664(7) Uani 1 1 d . .
H1 H 0.6016 0.6866 1.1801 0.080 Uiso 1 1 calc R U
C2 C 0.6444(2) 0.56603(18) 1.15790(14) 0.0644(6) Uani 1 1 d . .
H13 H 0.6245 0.5444 1.2039 0.077 Uiso 1 1 calc R U
C3 C 0.68734(18) 0.51297(15) 1.10420(12) 0.0524(5) Uani 1 1 d . .
H14 H 0.6961 0.4559 1.1144 0.063 Uiso 1 1 calc R U
C4 C 0.71778(15) 0.54385(12) 1.03480(11) 0.0393(4) Uani 1 1 d . .
C5 C 0.76607(15) 0.48714(12) 0.97800(11) 0.0376(4) Uani 1 1 d . .
C6 C 0.72693(15) 0.47600(12) 0.88702(11) 0.0376(4) Uani 1 1 d . .
C7 C 0.77507(15) 0.42068(12) 0.83726(11) 0.0402(4) Uani 1 1 d . .
C8 C 0.86234(15) 0.37771(12) 0.87802(11) 0.0395(4) Uani 1 1 d . .
C9 C 1.00929(18) 0.35440(17) 0.81734(15) 0.0667(7) Uani 1 1 d . .
H2 H 1.0027 0.4093 0.7954 0.100 Uiso 1 1 calc R U
H3 H 1.0303 0.3141 0.7770 0.100 Uiso 1 1 calc R U
H18 H 1.0647 0.3622 0.8727 0.100 Uiso 1 1 calc R U
C10 C 0.73004(18) 0.40677(15) 0.73876(12) 0.0533(5) Uani 1 1 d . .
H17 H 0.7907 0.4146 0.7131 0.064 Uiso 1 1 calc R U
H16 H 0.6939 0.3477 0.7195 0.064 Uiso 1 1 calc R U
C11 C 0.64852(17) 0.46989(16) 0.70844(12) 0.0558(6) Uani 1 1 d . .
H15 H 0.6099 0.4548 0.6462 0.067 Uiso 1 1 calc R U
C12 C 0.63383(16) 0.52202(14) 0.83717(12) 0.0468(5) Uani 1 1 d . .
H6 H 0.5861 0.5385 0.8736 0.056 Uiso 1 1 calc R U
C13 C 0.7001(2) 0.56479(16) 0.72897(13) 0.0652(6) Uani 1 1 d . .
H4 H 0.7793 0.5688 0.7365 0.078 Uiso 1 1 calc R U
H5 H 0.6669 0.5974 0.6824 0.078 Uiso 1 1 calc R U
C14 C 0.85340(15) 0.44222(12) 1.01752(11) 0.0414(4) Uani 1 1 d . .
H10 H 0.8797 0.4490 1.0780 0.050 Uiso 1 1 calc R U
C15 C 0.90148(15) 0.38797(12) 0.96879(12) 0.0407(4) Uani 1 1 d . .
C16 C 1.0382(2) 0.35883(16) 1.09335(13) 0.0641(6) Uani 1 1 d . .
H9 H 1.0637 0.4199 1.1089 0.096 Uiso 1 1 calc R U
H7 H 1.1001 0.3260 1.1084 0.096 Uiso 1 1 calc R U
H8 H 0.9861 0.3428 1.1243 0.096 Uiso 1 1 calc R U
C17 C 0.66055(19) 0.68266(15) 1.07636(14) 0.0596(6) Uani 1 1 d . .
H12 H 0.6516 0.7398 1.0666 0.071 Uiso 1 1 calc R U
C18 C 0.70399(17) 0.62981(13) 1.02243(12) 0.0480(5) Uani 1 1 d . .
H11 H 0.7244 0.6522 0.9770 0.058 Uiso 1 1 calc R U
C19 C 0.41765(19) 1.10009(16) 0.79939(13) 0.0610(6) Uani 1 1 d . .
H19 H 0.4600 1.1374 0.8483 0.073 Uiso 1 1 calc R U
C20 C 0.3463(2) 1.03270(17) 0.80776(13) 0.0626(6) Uani 1 1 d . .
H30 H 0.3406 1.0240 0.8627 0.075 Uiso 1 1 calc R U
C21 C 0.28266(19) 0.97749(15) 0.73523(12) 0.0543(5) Uani 1 1 d . .
H31 H 0.2350 0.9316 0.7421 0.065 Uiso 1 1 calc R U
C22 C 0.28850(16) 0.98931(12) 0.65182(11) 0.0411(4) Uani 1 1 d . .
C23 C 0.20994(16) 0.93507(12) 0.57352(11) 0.0392(4) Uani 1 1 d . .
C24 C 0.23952(15) 0.90373(12) 0.49924(11) 0.0385(4) Uani 1 1 d . .
C25 C 0.15837(16) 0.85809(12) 0.42670(11) 0.0399(4) Uani 1 1 d . .
C26 C 0.04973(16) 0.84195(12) 0.42904(12) 0.0411(4) Uani 1 1 d . .
C27 C -0.1087(2) 0.84071(16) 0.30859(14) 0.0659(6) Uani 1 1 d . .
H21 H -0.1515 0.8639 0.3447 0.099 Uiso 1 1 calc R U
H20 H -0.1567 0.8026 0.2595 0.099 Uiso 1 1 calc R U
H36 H -0.0724 0.8876 0.2884 0.099 Uiso 1 1 calc R U
C28 C 0.18902(17) 0.82662(14) 0.34486(13) 0.0524(5) Uani 1 1 d . .
H34 H 0.1805 0.7635 0.3358 0.063 Uiso 1 1 calc R U
H35 H 0.1395 0.8463 0.2949 0.063 Uiso 1 1 calc R U
C29 C 0.30730(18) 0.86094(15) 0.35254(13) 0.0542(5) Uani 1 1 d . .
H33 H 0.3322 0.8316 0.3055 0.065 Uiso 1 1 calc R U
C30 C 0.35651(16) 0.91776(13) 0.49076(12) 0.0446(5) Uani 1 1 d . .
H32 H 0.4109 0.9251 0.5483 0.054 Uiso 1 1 calc R U
C31 C 0.32681(19) 0.95953(15) 0.35635(13) 0.0585(6) Uani 1 1 d . .
H22 H 0.3802 0.9755 0.3256 0.070 Uiso 1 1 calc R U
H23 H 0.2582 0.9827 0.3306 0.070 Uiso 1 1 calc R U
C32 C 0.09980(16) 0.91758(12) 0.57429(12) 0.0433(5) Uani 1 1 d . .
H27 H 0.0798 0.9377 0.6237 0.052 Uiso 1 1 calc R U
C33 C 0.02016(16) 0.87138(12) 0.50376(12) 0.0424(4) Uani 1 1 d . .
C34 C -0.12659(18) 0.89486(15) 0.56722(13) 0.0569(6) Uani 1 1 d . .
H24 H -0.0901 0.8765 0.6219 0.085 Uiso 1 1 calc R U
H26 H -0.2052 0.8801 0.5546 0.085 Uiso 1 1 calc R U
H25 H -0.1099 0.9567 0.5706 0.085 Uiso 1 1 calc R U
C35 C 0.42625(18) 1.11223(15) 0.71807(14) 0.0575(6) Uani 1 1 d . .
H29 H 0.4755 1.1575 0.7120 0.069 Uiso 1 1 calc R U
C36 C 0.36207(17) 1.05750(13) 0.64518(12) 0.0467(5) Uani 1 1 d . .
H28 H 0.3685 1.0667 0.5905 0.056 Uiso 1 1 calc R U
C37 C -0.0691(2) 1.13982(18) 0.14786(16) 0.0736(7) Uani 1 1 d . .
H54 H -0.0412 1.1615 0.1033 0.110 Uiso 1 1 calc R U
H39 H -0.0996 1.1854 0.1755 0.110 Uiso 1 1 calc R U
H37 H -0.1258 1.0919 0.1222 0.110 Uiso 1 1 calc R U
C38 C 0.08351(15) 1.05807(13) 0.17688(11) 0.0409(4) Uani 1 1 d . .
C39 C 0.04101(15) 0.97448(14) 0.13465(12) 0.0443(5) Uani 1 1 d . .
C40 C 0.10778(15) 0.92255(13) 0.10266(12) 0.0449(5) Uani 1 1 d . .
H53 H 0.0792 0.8665 0.0751 0.054 Uiso 1 1 calc R U
C41 C 0.21868(15) 0.95309(12) 0.11112(11) 0.0376(4) Uani 1 1 d . .
C42 C 0.28402(15) 0.89505(12) 0.07057(11) 0.0401(4) Uani 1 1 d . .
C43 C 0.34145(16) 0.92395(14) 0.01483(12) 0.0481(5) Uani 1 1 d . .
H49 H 0.3437 0.9820 0.0054 0.058 Uiso 1 1 calc R U
C44 C 0.39532(18) 0.86796(17) -0.02693(13) 0.0579(6) Uani 1 1 d . .
H50 H 0.4327 0.8884 -0.0647 0.070 Uiso 1 1 calc R U
C45 C 0.39417(18) 0.78216(17) -0.01321(15) 0.0622(6) Uani 1 1 d . .
H38 H 0.4300 0.7445 -0.0420 0.075 Uiso 1 1 calc R U
C46 C -0.1215(2) 0.87433(19) 0.06989(18) 0.0818(8) Uani 1 1 d . .
H40 H -0.1114 0.8795 0.0136 0.123 Uiso 1 1 calc R U
H41 H -0.1992 0.8684 0.0653 0.123 Uiso 1 1 calc R U
H42 H -0.0902 0.8240 0.0911 0.123 Uiso 1 1 calc R U
C47 C 0.26121(14) 1.03604(12) 0.15511(11) 0.0361(4) Uani 1 1 d . .
C48 C 0.19367(15) 1.08867(12) 0.18842(11) 0.0382(4) Uani 1 1 d . .
C49 C 0.24145(16) 1.17766(13) 0.23820(13) 0.0464(5) Uani 1 1 d . .
H48 H 0.2438 1.1779 0.2990 0.056 Uiso 1 1 calc R U
H47 H 0.1943 1.2206 0.2148 0.056 Uiso 1 1 calc R U
C50 C 0.35806(16) 1.20161(13) 0.23137(13) 0.0464(5) Uani 1 1 d . .
H46 H 0.3946 1.2542 0.2714 0.056 Uiso 1 1 calc R U
C51 C 0.38047(15) 1.07331(13) 0.17073(12) 0.0435(5) Uani 1 1 d . .
H45 H 0.4273 1.0264 0.1696 0.052 Uiso 1 1 calc R U
C52 C 0.36086(18) 1.21058(13) 0.13877(14) 0.0508(5) Uani 1 1 d . .
H43 H 0.2890 1.2213 0.1033 0.061 Uiso 1 1 calc R U
H44 H 0.4157 1.2580 0.1384 0.061 Uiso 1 1 calc R U
C53 C 0.28440(18) 0.80805(13) 0.08452(14) 0.0524(5) Uani 1 1 d . .
H52 H 0.2469 0.7873 0.1220 0.063 Uiso 1 1 calc R U
C54 C 0.33959(19) 0.75241(15) 0.04346(16) 0.0633(6) Uani 1 1 d . .
H51 H 0.3400 0.6948 0.0540 0.076 Uiso 1 1 calc R U
C55 C 1.07378(19) 0.32884(17) 0.36653(15) 0.0665(6) Uani 1 1 d . .
H57 H 1.1241 0.3743 0.4065 0.100 Uiso 1 1 calc R U
H72 H 1.1150 0.2902 0.3408 0.100 Uiso 1 1 calc R U
H55 H 1.0318 0.2969 0.3972 0.100 Uiso 1 1 calc R U
C56 C 0.93008(16) 0.41769(13) 0.32933(11) 0.0407(4) Uani 1 1 d . .
C57 C 0.96873(15) 0.50215(13) 0.37141(11) 0.0397(4) Uani 1 1 d . .
C58 C 0.89646(15) 0.55299(13) 0.39824(11) 0.0407(4) Uani 1 1 d . .
H71 H 0.9222 0.6095 0.4258 0.049 Uiso 1 1 calc R U
C59 C 0.78540(14) 0.52111(12) 0.38479(11) 0.0358(4) Uani 1 1 d . .
C60 C 0.71342(14) 0.57916(12) 0.41752(11) 0.0373(4) Uani 1 1 d . .
C61 C 0.71387(19) 0.66481(13) 0.39956(14) 0.0560(6) Uani 1 1 d . .
H67 H 0.7577 0.6852 0.3661 0.067 Uiso 1 1 calc R U
C62 C 0.6490(2) 0.71969(16) 0.43156(17) 0.0711(7) Uani 1 1 d . .
H68 H 0.6498 0.7768 0.4192 0.085 Uiso 1 1 calc R U
C63 C 0.5837(2) 0.69150(16) 0.48102(16) 0.0676(7) Uani 1 1 d . .
H56 H 0.5399 0.7288 0.5014 0.081 Uiso 1 1 calc R U
C64 C 1.12365(17) 0.60941(14) 0.43738(13) 0.0512(5) Uani 1 1 d . .
H60 H 1.0895 0.6558 0.4097 0.077 Uiso 1 1 calc R U
H58 H 1.2022 0.6185 0.4457 0.077 Uiso 1 1 calc R U
H59 H 1.1093 0.6083 0.4929 0.077 Uiso 1 1 calc R U
C65 C 0.74724(15) 0.43667(12) 0.34181(11) 0.0372(4) Uani 1 1 d . .
C66 C 0.82010(15) 0.38495(12) 0.31419(11) 0.0398(4) Uani 1 1 d . .
C67 C 0.77814(17) 0.29360(14) 0.26790(14) 0.0535(5) Uani 1 1 d . .
H66 H 0.8260 0.2530 0.2958 0.064 Uiso 1 1 calc R U
H65 H 0.7798 0.2905 0.2078 0.064 Uiso 1 1 calc R U
C68 C 0.66013(17) 0.26842(14) 0.27076(14) 0.0537(5) Uani 1 1 d . .
H64 H 0.6275 0.2137 0.2328 0.064 Uiso 1 1 calc R U
C69 C 0.62765(15) 0.39742(13) 0.32144(12) 0.0429(4) Uani 1 1 d . .
H63 H 0.5787 0.4434 0.3167 0.051 Uiso 1 1 calc R U
C70 C 0.65060(18) 0.26413(14) 0.36265(15) 0.0560(5) Uani 1 1 d . .
H61 H 0.5978 0.2153 0.3633 0.067 Uiso 1 1 calc R U
H62 H 0.7219 0.2581 0.4024 0.067 Uiso 1 1 calc R U
C71 C 0.64796(15) 0.55167(13) 0.46874(12) 0.0441(5) Uani 1 1 d . .
H70 H 0.6474 0.4950 0.4821 0.053 Uiso 1 1 calc R U
C72 C 0.58364(17) 0.60737(15) 0.50013(14) 0.0545(5) Uani 1 1 d . .
H69 H 0.5403 0.5879 0.5342 0.065 Uiso 1 1 calc R U

loop_
_atom_site_aniso_label
_atom_site_aniso_U_11
_atom_site_aniso_U_22
_atom_site_aniso_U_33
_atom_site_aniso_U_23
_atom_site_aniso_U_13
_atom_site_aniso_U_12
O1 0.0486(8) 0.0438(8) 0.0539(8) -0.0124(6) 0.0128(6) 0.0096(7)
O2 0.0436(8) 0.0799(11) 0.0461(8) -0.0052(7) 0.0015(6) 0.0118(8)
O3 0.0767(10) 0.0532(9) 0.0426(7) 0.0110(7) 0.0126(7) 0.0206(8)
O4 0.0561(9) 0.0546(9) 0.0498(8) 0.0041(7) 0.0037(7) 0.0235(7)
O5 0.0482(8) 0.0438(8) 0.0500(8) -0.0092(6) 0.0099(6) 0.0012(7)
O6 0.0552(9) 0.0576(10) 0.0604(9) 0.0040(7) 0.0218(7) 0.0202(8)
O7 0.0553(9) 0.0524(9) 0.0502(8) 0.0109(7) 0.0178(7) -0.0005(7)
O8 0.0474(8) 0.0645(10) 0.0551(8) -0.0079(7) 0.0233(7) -0.0053(7)
O9 0.0450(8) 0.0724(10) 0.0469(7) -0.0040(7) 0.0197(6) 0.0148(7)
O10 0.0394(8) 0.0746(11) 0.0721(10) -0.0085(8) 0.0258(7) -0.0117(8)
O11 0.0404(7) 0.0413(8) 0.0586(8) 0.0040(6) 0.0039(6) 0.0031(6)
O12 0.0594(9) 0.0429(8) 0.0703(9) 0.0108(7) 0.0374(7) 0.0036(7)
O13 0.0495(8) 0.0612(10) 0.0480(8) -0.0017(7) 0.0213(6) 0.0155(7)
O14 0.0404(8) 0.0542(9) 0.0605(8) -0.0008(7) 0.0229(6) -0.0026(7)
O15 0.0462(8) 0.0477(9) 0.0536(8) -0.0051(7) -0.0026(6) 0.0042(7)
O16 0.0525(8) 0.0375(8) 0.0679(9) 0.0078(7) 0.0230(7) 0.0019(7)
C1 0.0735(16) 0.0769(18) 0.0553(13) -0.0025(12) 0.0272(12) 0.0288(14)
C2 0.0710(16) 0.0842(19) 0.0479(12) 0.0106(12) 0.0304(11) 0.0166(14)
C3 0.0600(13) 0.0556(13) 0.0464(11) 0.0113(10) 0.0198(10) 0.0119(11)
C4 0.0381(10) 0.0431(11) 0.0356(9) 0.0025(8) 0.0096(8) 0.0044(9)
C5 0.0408(10) 0.0341(10) 0.0373(9) 0.0016(8) 0.0119(8) 0.0024(8)
C6 0.0369(10) 0.0388(11) 0.0358(9) 0.0016(8) 0.0092(8) 0.0049(8)
C7 0.0410(11) 0.0392(11) 0.0375(9) 0.0009(8) 0.0084(8) 0.0043(9)
C8 0.0411(10) 0.0332(10) 0.0421(10) -0.0042(8) 0.0120(8) 0.0039(8)
C9 0.0520(14) 0.0776(17) 0.0668(14) -0.0190(12) 0.0201(11) 0.0114(13)
C10 0.0540(13) 0.0644(14) 0.0372(10) -0.0051(9) 0.0083(9) 0.0130(11)
C11 0.0524(13) 0.0769(17) 0.0321(9) -0.0038(10) 0.0033(9) 0.0163(12)
C12 0.0445(11) 0.0548(13) 0.0398(10) 0.0023(9) 0.0090(9) 0.0132(10)
C13 0.0823(17) 0.0707(17) 0.0429(11) 0.0112(11) 0.0136(11) 0.0205(14)
C14 0.0467(11) 0.0395(11) 0.0345(9) 0.0037(8) 0.0064(8) 0.0050(9)
C15 0.0389(10) 0.0338(10) 0.0459(10) 0.0045(8) 0.0062(8) 0.0066(9)
C16 0.0643(15) 0.0703(16) 0.0515(12) 0.0166(11) -0.0007(11) 0.0209(13)
C17 0.0671(15) 0.0530(14) 0.0618(13) 0.0019(11) 0.0219(11) 0.0209(12)
C18 0.0569(13) 0.0447(12) 0.0464(10) 0.0063(9) 0.0193(9) 0.0128(10)
C19 0.0575(14) 0.0636(16) 0.0482(12) -0.0088(11) -0.0050(10) 0.0182(13)
C20 0.0768(16) 0.0729(17) 0.0349(10) 0.0055(10) 0.0072(10) 0.0218(14)
C21 0.0662(14) 0.0550(14) 0.0413(11) 0.0100(10) 0.0127(10) 0.0095(11)
C22 0.0466(11) 0.0390(11) 0.0372(9) 0.0049(8) 0.0088(8) 0.0130(9)
C23 0.0482(11) 0.0314(10) 0.0395(9) 0.0065(8) 0.0139(8) 0.0067(9)
C24 0.0457(11) 0.0321(10) 0.0398(9) 0.0073(8) 0.0133(8) 0.0082(8)
C25 0.0508(12) 0.0317(10) 0.0402(9) 0.0027(8) 0.0173(8) 0.0092(9)
C26 0.0479(11) 0.0313(10) 0.0432(10) -0.0010(8) 0.0140(9) 0.0036(9)
C27 0.0631(15) 0.0725(17) 0.0551(13) 0.0021(12) 0.0067(11) 0.0103(13)
C28 0.0572(13) 0.0534(13) 0.0478(11) -0.0042(9) 0.0218(10) 0.0050(11)
C29 0.0566(13) 0.0640(15) 0.0477(11) -0.0003(10) 0.0266(10) 0.0088(11)
C30 0.0482(12) 0.0434(12) 0.0439(10) 0.0072(9) 0.0140(9) 0.0103(9)
C31 0.0602(14) 0.0717(16) 0.0468(11) 0.0110(11) 0.0211(10) 0.0019(12)
C32 0.0525(12) 0.0394(11) 0.0395(10) 0.0003(8) 0.0177(9) 0.0049(9)
C33 0.0461(11) 0.0373(11) 0.0460(10) 0.0048(8) 0.0181(9) 0.0024(9)
C34 0.0548(13) 0.0681(15) 0.0547(12) 0.0064(11) 0.0268(10) 0.0103(12)
C35 0.0482(12) 0.0528(14) 0.0628(13) -0.0035(11) 0.0059(10) 0.0042(11)
C36 0.0498(12) 0.0450(12) 0.0436(10) 0.0042(9) 0.0109(9) 0.0062(10)
C37 0.0606(15) 0.090(2) 0.0742(16) 0.0097(14) 0.0199(13) 0.0311(14)
C38 0.0379(10) 0.0519(12) 0.0347(9) 0.0024(8) 0.0139(8) 0.0072(9)
C39 0.0354(10) 0.0573(13) 0.0413(10) 0.0022(9) 0.0165(8) -0.0022(9)
C40 0.0409(11) 0.0466(12) 0.0448(10) -0.0022(9) 0.0146(8) -0.0050(9)
C41 0.0370(10) 0.0402(11) 0.0370(9) 0.0054(8) 0.0136(8) 0.0023(8)
C42 0.0352(10) 0.0415(11) 0.0410(10) -0.0005(8) 0.0102(8) 0.0008(9)
C43 0.0469(12) 0.0546(13) 0.0469(10) 0.0097(9) 0.0182(9) 0.0093(10)
C44 0.0521(13) 0.0775(18) 0.0498(12) 0.0037(11) 0.0233(10) 0.0156(12)
C45 0.0496(13) 0.0680(17) 0.0634(14) -0.0174(12) 0.0148(11) 0.0132(12)
C46 0.0459(14) 0.092(2) 0.0968(19) -0.0175(16) 0.0234(13) -0.0246(14)
C47 0.0350(10) 0.0372(10) 0.0375(9) 0.0083(8) 0.0111(7) 0.0053(8)
C48 0.0382(10) 0.0405(11) 0.0366(9) 0.0062(8) 0.0118(8) 0.0031(8)
C49 0.0459(11) 0.0422(12) 0.0509(11) 0.0006(9) 0.0151(9) 0.0070(9)
C50 0.0430(11) 0.0354(11) 0.0575(12) 0.0015(9) 0.0115(9) 0.0024(9)
C51 0.0382(10) 0.0372(11) 0.0564(11) 0.0074(9) 0.0152(9) 0.0042(9)
C52 0.0480(12) 0.0389(12) 0.0670(13) 0.0088(10) 0.0192(10) 0.0019(10)
C53 0.0543(13) 0.0393(12) 0.0640(13) -0.0021(10) 0.0234(10) -0.0035(10)
C54 0.0584(14) 0.0424(13) 0.0835(16) -0.0104(12) 0.0189(13) 0.0028(11)
C55 0.0616(15) 0.0710(17) 0.0718(15) 0.0069(12) 0.0220(12) 0.0283(13)
C56 0.0434(11) 0.0443(11) 0.0373(9) 0.0024(8) 0.0158(8) 0.0102(9)
C57 0.0377(10) 0.0454(11) 0.0378(9) 0.0066(8) 0.0144(8) 0.0020(9)
C58 0.0427(11) 0.0379(11) 0.0414(10) 0.0024(8) 0.0145(8) -0.0006(9)
C59 0.0382(10) 0.0331(10) 0.0363(9) 0.0059(7) 0.0104(8) 0.0043(8)
C60 0.0346(10) 0.0350(10) 0.0388(9) 0.0021(8) 0.0057(8) 0.0042(8)
C61 0.0689(15) 0.0366(12) 0.0640(13) 0.0080(10) 0.0204(11) 0.0076(11)
C62 0.0908(19) 0.0394(13) 0.0835(17) 0.0055(12) 0.0217(15) 0.0235(13)
C63 0.0628(15) 0.0601(16) 0.0757(16) -0.0115(13) 0.0151(13) 0.0248(13)
C64 0.0432(11) 0.0575(14) 0.0497(11) 0.0032(10) 0.0132(9) -0.0061(10)
C65 0.0369(10) 0.0370(11) 0.0366(9) 0.0068(8) 0.0075(7) 0.0062(8)
C66 0.0404(11) 0.0392(11) 0.0369(9) 0.0000(8) 0.0082(8) 0.0042(9)
C67 0.0518(13) 0.0434(12) 0.0593(12) -0.0091(10) 0.0111(10) 0.0077(10)
C68 0.0472(12) 0.0373(12) 0.0658(13) -0.0074(10) 0.0042(10) 0.0029(10)
C69 0.0371(10) 0.0349(11) 0.0519(11) 0.0034(9) 0.0055(8) 0.0044(8)
C70 0.0490(12) 0.0373(12) 0.0763(14) 0.0065(10) 0.0097(11) 0.0025(10)
C71 0.0370(10) 0.0446(12) 0.0490(11) 0.0046(9) 0.0100(8) 0.0052(9)
C72 0.0406(11) 0.0650(16) 0.0551(12) -0.0059(11) 0.0133(9) 0.0088(11)

loop_
_atom_type_symbol
_atom_type_description
_atom_type_scat_dispersion_real
_atom_type_scat_dispersion_imag
_atom_type_scat_source
C C 0.0033 0.0016 'International Tables Vol C Tables 4.2.6.8 and 6.1.1.4'
H H 0.0000 0.0000 'International Tables Vol C Tables 4.2.6.8 and 6.1.1.4'
O O 0.0106 0.0060 'International Tables Vol C Tables 4.2.6.8 and 6.1.1.4'

loop_
_geom_angle_atom_site_label_1
_geom_angle_atom_site_label_2
_geom_angle_atom_site_label_3
_geom_angle
C8 O1 C9 114.04(15)
C12 O2 C11 101.23(15)
C13 O3 C12 104.61(16)
C15 O4 C16 117.14(16)
C26 O5 C27 114.85(15)
C30 O6 C29 101.04(14)
C30 O7 C31 104.75(15)
C33 O8 C34 117.42(15)
C38 O9 C37 114.79(15)
C39 O10 C46 117.62(17)
C51 O11 C50 101.18(14)
C51 O12 C52 104.58(14)
C56 O13 C55 113.80(14)
C57 O14 C64 116.93(15)
C69 O15 C68 101.09(14)
C69 O16 C70 103.97(15)
C17 C1 C2 119.5(2)
C17 C1 H1 120.2
C2 C1 H1 120.2
C3 C2 C1 120.5(2)
C3 C2 H13 119.7
C1 C2 H13 119.7
C2 C3 C4 120.8(2)
C2 C3 H14 119.6
C4 C3 H14 119.6
C18 C4 C3 117.56(18)
C18 C4 C5 121.67(16)
C3 C4 C5 120.75(17)
C14 C5 C6 118.71(16)
C14 C5 C4 118.40(15)
C6 C5 C4 122.88(16)
C5 C6 C7 120.07(16)
C5 C6 C12 123.34(16)
C7 C6 C12 116.58(15)
C8 C7 C6 120.06(16)
C8 C7 C10 120.11(17)
C6 C7 C10 119.83(16)
O1 C8 C7 118.75(16)
O1 C8 C15 120.86(16)
C7 C8 C15 120.28(16)
O1 C9 H2 109.5
O1 C9 H3 109.5
H2 C9 H3 109.5
O1 C9 H18 109.5
H2 C9 H18 109.5
H3 C9 H18 109.5
C11 C10 C7 110.74(16)
C11 C10 H17 109.5
C7 C10 H17 109.5
C11 C10 H16 109.5
C7 C10 H16 109.5
H17 C10 H16 108.1
O2 C11 C10 108.55(17)
O2 C11 C13 101.69(17)
C10 C11 C13 113.43(19)
O2 C11 H15 110.9
C10 C11 H15 110.9
C13 C11 H15 110.9
O2 C12 O3 104.43(15)
O2 C12 C6 110.89(16)
O3 C12 C6 110.16(16)
O2 C12 H6 110.4
O3 C12 H6 110.4
C6 C12 H6 110.4
O3 C13 C11 105.34(17)
O3 C13 H4 110.7
C11 C13 H4 110.7
O3 C13 H5 110.7
C11 C13 H5 110.7
H4 C13 H5 108.8
C15 C14 C5 121.45(16)
C15 C14 H10 119.3
C5 C14 H10 119.3
O4 C15 C14 124.92(16)
O4 C15 C8 115.65(16)
C14 C15 C8 119.42(16)
O4 C16 H9 109.5
O4 C16 H7 109.5
H9 C16 H7 109.5
O4 C16 H8 109.5
H9 C16 H8 109.5
H7 C16 H8 109.5
C1 C17 C18 120.2(2)
C1 C17 H12 119.9
C18 C17 H12 119.9
C17 C18 C4 121.38(19)
C17 C18 H11 119.3
C4 C18 H11 119.3
C20 C19 C35 119.4(2)
C20 C19 H19 120.3
C35 C19 H19 120.3
C19 C20 C21 120.5(2)
C19 C20 H30 119.8
C21 C20 H30 119.8
C20 C21 C22 121.2(2)
C20 C21 H31 119.4
C22 C21 H31 119.4
C36 C22 C21 117.20(18)
C36 C22 C23 122.30(16)
C21 C22 C23 120.24(18)
C32 C23 C24 118.71(17)
C32 C23 C22 117.40(16)
C24 C23 C22 123.85(17)
C23 C24 C25 119.74(17)
C23 C24 C30 123.68(17)
C25 C24 C30 116.57(16)
C26 C25 C24 120.36(16)
C26 C25 C28 119.59(17)
C24 C25 C28 120.05(17)
O5 C26 C25 118.98(16)
O5 C26 C33 120.79(17)
C25 C26 C33 120.16(17)
O5 C27 H21 109.5
O5 C27 H20 109.5
H21 C27 H20 109.5
O5 C27 H36 109.5
H21 C27 H36 109.5
H20 C27 H36 109.5
C29 C28 C25 110.54(17)
C29 C28 H34 109.5
C25 C28 H34 109.5
C29 C28 H35 109.5
C25 C28 H35 109.5
H34 C28 H35 108.1
O6 C29 C28 108.51(16)
O6 C29 C31 102.04(17)
C28 C29 C31 113.89(19)
O6 C29 H33 110.7
C28 C29 H33 110.7
C31 C29 H33 110.7
O6 C30 O7 104.90(14)
O6 C30 C24 110.47(16)
O7 C30 C24 110.25(15)
O6 C30 H32 110.4
O7 C30 H32 110.4
C24 C30 H32 110.4
O7 C31 C29 104.80(16)
O7 C31 H22 110.8
C29 C31 H22 110.8
O7 C31 H23 110.8
C29 C31 H23 110.8
H22 C31 H23 108.9
C33 C32 C23 121.75(17)
C33 C32 H27 119.1
C23 C32 H27 119.1
O8 C33 C32 124.81(17)
O8 C33 C26 115.93(17)
C32 C33 C26 119.25(18)
O8 C34 H24 109.5
O8 C34 H26 109.5
H24 C34 H26 109.5
O8 C34 H25 109.5
H24 C34 H25 109.5
H26 C34 H25 109.5
C19 C35 C36 120.3(2)
C19 C35 H29 119.9
C36 C35 H29 119.9
C35 C36 C22 121.39(19)
C35 C36 H28 119.3
C22 C36 H28 119.3
O9 C37 H54 109.5
O9 C37 H39 109.5
H54 C37 H39 109.5
O9 C37 H37 109.5
H54 C37 H37 109.5
H39 C37 H37 109.5
O9 C38 C48 118.46(17)
O9 C38 C39 121.26(17)
C48 C38 C39 120.23(18)
O10 C39 C40 124.14(18)
O10 C39 C38 115.93(18)
C40 C39 C38 119.94(17)
C39 C40 C41 120.87(18)
C39 C40 H53 119.6
C41 C40 H53 119.6
C47 C41 C40 118.81(17)
C47 C41 C42 123.36(16)
C40 C41 C42 117.81(17)
C43 C42 C53 117.94(18)
C43 C42 C41 121.54(17)
C53 C42 C41 120.44(17)
C44 C43 C42 121.0(2)
C44 C43 H49 119.5
C42 C43 H49 119.5
C45 C44 C43 120.5(2)
C45 C44 H50 119.8
C43 C44 H50 119.8
C44 C45 C54 119.6(2)
C44 C45 H38 120.2
C54 C45 H38 120.2
O10 C46 H40 109.5
O10 C46 H41 109.5
H40 C46 H41 109.5
O10 C46 H42 109.5
H40 C46 H42 109.5
H41 C46 H42 109.5
C41 C47 C48 120.38(16)
C41 C47 C51 122.79(17)
C48 C47 C51 116.82(16)
C38 C48 C47 119.73(17)
C38 C48 C49 120.30(17)
C47 C48 C49 119.96(16)
C48 C49 C50 110.47(16)
C48 C49 H48 109.6
C50 C49 H48 109.6
C48 C49 H47 109.6
C50 C49 H47 109.6
H48 C49 H47 108.1
O11 C50 C52 102.57(15)
O11 C50 C49 107.61(15)
C52 C50 C49 113.11(17)
O11 C50 H46 111.1
C52 C50 H46 111.1
C49 C50 H46 111.1
O11 C51 O12 104.25(15)
O11 C51 C47 110.78(15)
O12 C51 C47 110.60(15)
O11 C51 H45 110.4
O12 C51 H45 110.4
C47 C51 H45 110.4
O12 C52 C50 104.80(15)
O12 C52 H43 110.8
C50 C52 H43 110.8
O12 C52 H44 110.8
C50 C52 H44 110.8
H43 C52 H44 108.9
C54 C53 C42 121.0(2)
C54 C53 H52 119.5
C42 C53 H52 119.5
C45 C54 C53 120.0(2)
C45 C54 H51 120.0
C53 C54 H51 120.0
O13 C55 H57 109.5
O13 C55 H72 109.5
H57 C55 H72 109.5
O13 C55 H55 109.5
H57 C55 H55 109.5
H72 C55 H55 109.5
O13 C56 C66 118.94(17)
O13 C56 C57 120.63(17)
C66 C56 C57 120.40(17)
O14 C57 C58 124.32(17)
O14 C57 C56 116.19(17)
C58 C57 C56 119.48(17)
C57 C58 C59 121.26(18)
C57 C58 H71 119.4
C59 C58 H71 119.4
C65 C59 C58 118.80(17)
C65 C59 C60 123.17(16)
C58 C59 C60 118.04(16)
C71 C60 C61 118.21(18)
C71 C60 C59 122.03(16)
C61 C60 C59 119.72(17)
C62 C61 C60 119.9(2)
C62 C61 H67 120.0
C60 C61 H67 120.0
C63 C62 C61 121.3(2)
C63 C62 H68 119.3
C61 C62 H68 119.3
C62 C63 C72 119.3(2)
C62 C63 H56 120.4
C72 C63 H56 120.4
O14 C64 H60 109.5
O14 C64 H58 109.5
H60 C64 H58 109.5
O14 C64 H59 109.5
H60 C64 H59 109.5
H58 C64 H59 109.5
C59 C65 C66 120.16(17)
C59 C65 C69 122.75(17)
C66 C65 C69 117.08(16)
C56 C66 C65 119.89(17)
C56 C66 C67 120.31(17)
C65 C66 C67 119.80(17)
C66 C67 C68 110.19(17)
C66 C67 H66 109.6
C68 C67 H66 109.6
C66 C67 H65 109.6
C68 C67 H65 109.6
H66 C67 H65 108.1
O15 C68 C67 107.40(17)
O15 C68 C70 102.77(16)
C67 C68 C70 113.52(17)
O15 C68 H64 110.9
C67 C68 H64 110.9
C70 C68 H64 110.9
O15 C69 O16 104.25(15)
O15 C69 C65 110.48(16)
O16 C69 C65 110.97(14)
O15 C69 H63 110.3
O16 C69 H63 110.3
C65 C69 H63 110.3
O16 C70 C68 104.83(16)
O16 C70 H61 110.8
C68 C70 H61 110.8
O16 C70 H62 110.8
C68 C70 H62 110.8
H61 C70 H62 108.9
C72 C71 C60 121.05(19)
C72 C71 H70 119.5
C60 C71 H70 119.5
C63 C72 C71 120.2(2)
C63 C72 H69 119.9
C71 C72 H69 119.9

loop_
_geom_bond_atom_site_label_1
_geom_bond_atom_site_label_2
_geom_bond_distance
O1 C8 1.376(2)
O1 C9 1.434(3)
O2 C12 1.411(2)
O2 C11 1.442(2)
O3 C13 1.427(2)
O3 C12 1.433(3)
O4 C15 1.369(2)
O4 C16 1.415(2)
O5 C26 1.384(2)
O5 C27 1.432(3)
O6 C30 1.411(2)
O6 C29 1.442(2)
O7 C30 1.423(2)
O7 C31 1.439(2)
O8 C33 1.368(2)
O8 C34 1.421(2)
O9 C38 1.382(2)
O9 C37 1.428(3)
O10 C39 1.375(2)
O10 C46 1.409(3)
O11 C51 1.410(2)
O11 C50 1.441(2)
O12 C51 1.430(2)
O12 C52 1.435(2)
O13 C56 1.384(2)
O13 C55 1.433(3)
O14 C57 1.375(2)
O14 C64 1.421(2)
O15 C69 1.411(2)
O15 C68 1.438(2)
O16 C69 1.431(2)
O16 C70 1.438(2)
C1 C17 1.366(3)
C1 C2 1.383(3)
C1 H1 0.9300
C2 C3 1.379(3)
C2 H13 0.9300
C3 C4 1.394(3)
C3 H14 0.9300
C4 C18 1.391(3)
C4 C5 1.487(2)
C5 C14 1.397(3)
C5 C6 1.398(2)
C6 C7 1.400(2)
C6 C12 1.513(3)
C7 C8 1.384(3)
C7 C10 1.516(2)
C8 C15 1.395(2)
C9 H2 0.9600
C9 H3 0.9600
C9 H18 0.9600
C10 C11 1.504(3)
C10 H17 0.9700
C10 H16 0.9700
C11 C13 1.526(3)
C11 H15 0.9800
C12 H6 0.9800
C13 H4 0.9700
C13 H5 0.9700
C14 C15 1.379(3)
C14 H10 0.9300
C16 H9 0.9600
C16 H7 0.9600
C16 H8 0.9600
C17 C18 1.384(3)
C17 H12 0.9300
C18 H11 0.9300
C19 C20 1.366(3)
C19 C35 1.373(3)
C19 H19 0.9300
C20 C21 1.380(3)
C20 H30 0.9300
C21 C22 1.395(2)
C21 H31 0.9300
C22 C36 1.383(3)
C22 C23 1.495(3)
C23 C32 1.399(3)
C23 C24 1.399(2)
C24 C25 1.402(3)
C24 C30 1.521(3)
C25 C26 1.386(3)
C25 C28 1.516(3)
C26 C33 1.397(3)
C27 H21 0.9600
C27 H20 0.9600
C27 H36 0.9600
C28 C29 1.511(3)
C28 H34 0.9700
C28 H35 0.9700
C29 C31 1.525(3)
C29 H33 0.9800
C30 H32 0.9800
C31 H22 0.9700
C31 H23 0.9700
C32 C33 1.378(3)
C32 H27 0.9300
C34 H24 0.9600
C34 H26 0.9600
C34 H25 0.9600
C35 C36 1.382(3)
C35 H29 0.9300
C36 H28 0.9300
C37 H54 0.9600
C37 H39 0.9600
C37 H37 0.9600
C38 C48 1.388(3)
C38 C39 1.392(3)
C39 C40 1.376(3)
C40 C41 1.406(2)
C40 H53 0.9300
C41 C47 1.392(3)
C41 C42 1.489(3)
C42 C43 1.385(2)
C42 C53 1.395(3)
C43 C44 1.378(3)
C43 H49 0.9300
C44 C45 1.375(3)
C44 H50 0.9300
C45 C54 1.378(3)
C45 H38 0.9300
C46 H40 0.9600
C46 H41 0.9600
C46 H42 0.9600
C47 C48 1.400(3)
C47 C51 1.511(2)
C48 C49 1.511(3)
C49 C50 1.525(3)
C49 H48 0.9700
C49 H47 0.9700
C50 C52 1.521(3)
C50 H46 0.9800
C51 H45 0.9800
C52 H43 0.9700
C52 H44 0.9700
C53 C54 1.380(3)
C53 H52 0.9300
C54 H51 0.9300
C55 H57 0.9600
C55 H72 0.9600
C55 H55 0.9600
C56 C66 1.385(3)
C56 C57 1.395(3)
C57 C58 1.382(3)
C58 C59 1.398(2)
C58 H71 0.9300
C59 C65 1.398(2)
C59 C60 1.490(2)
C60 C71 1.390(2)
C60 C61 1.393(3)
C61 C62 1.386(3)
C61 H67 0.9300
C62 C63 1.370(3)
C62 H68 0.9300
C63 C72 1.376(3)
C63 H56 0.9300
C64 H60 0.9600
C64 H58 0.9600
C64 H59 0.9600
C65 C66 1.402(3)
C65 C69 1.515(3)
C66 C67 1.513(3)
C67 C68 1.523(3)
C67 H66 0.9700
C67 H65 0.9700
C68 C70 1.524(3)
C68 H64 0.9800
C69 H63 0.9800
C70 H61 0.9700
C70 H62 0.9700
C71 C72 1.384(3)
C71 H70 0.9300
C72 H69 0.9300
